data_4027090
loop_
_publ_author_name
'Masahiko Fujioka'
'Tsumoru Morimoto'
'Takayuki Tsumagari'
'Hiroki Tanimoto'
'Yasuhiro Nishiyama'
'Kiyomi Kakiuchi'

_publ_section_title
;
 Rh(I)-Catalyzed Asymmetric Synthesis of 3-Substituted Isoindolinones
 through CO Gas-Free Aminocarbonylation
;
_journal_name_full 'Journal of Organic Chemistry'
_journal_page_first 2911
_journal_page_last 2923
_journal_paper_doi 10.1021/jo300201g
_journal_volume 77
_journal_year 2012
_chemical_absolute_configuration ad
_chemical_formula_moiety 'C22 H19 N O4 S'
_chemical_formula_sum 'C22 H19 N O4 S'
_chemical_formula_weight 393.46
_space_group_IT_number 4
_symmetry_cell_setting monoclinic
_symmetry_Int_Tables_number 4
_symmetry_space_group_name_Hall 'P 2yb'
_symmetry_space_group_name_H-M 'P 1 21 1'
_atom_sites_solution_hydrogens geom
_atom_sites_solution_primary direct
_atom_sites_solution_secondary difmap
_cell_angle_alpha 90.0000
_cell_angle_beta 100.1626(7)
_cell_angle_gamma 90.0000
_cell_formula_units_Z 2
_cell_length_a 8.57844(19)
_cell_length_b 5.82241(12)
_cell_length_c 18.8022(5)
_cell_measurement_reflns_used 12262
_cell_measurement_temperature 123
_cell_measurement_theta_max 25.34
_cell_measurement_theta_min 3.30
_cell_volume 924.38(4)
_computing_cell_refinement 'RAPID AUTO'
_computing_data_collection 'RAPID AUTO (Rigaku, ????)'
_computing_data_reduction 'RAPID AUTO'
_computing_molecular_graphics 'CrystalStructure 4.0'
_computing_publication_material 'CrystalStructure 4.0 (Rigaku, 2010)'
_computing_structure_refinement 'SHELXL97 (Sheldrick, 2008)'
_computing_structure_solution 'Il Milione (Burla, et al., 2007)'
_diffrn_ambient_temperature 123
_diffrn_detector_area_resol_mean 10.000
_diffrn_measured_fraction_theta_full 0.997
_diffrn_measured_fraction_theta_max 0.997
_diffrn_measurement_device_type 'Rigaku R-AXIS RAPID'
_diffrn_measurement_method \w
_diffrn_radiation_type 'Mo K\a'
_diffrn_radiation_wavelength 0.71075
_diffrn_reflns_av_R_equivalents 0.0358
_diffrn_reflns_limit_h_max 10
_diffrn_reflns_limit_h_min -10
_diffrn_reflns_limit_k_max 7
_diffrn_reflns_limit_k_min -6
_diffrn_reflns_limit_l_max 22
_diffrn_reflns_limit_l_min -22
_diffrn_reflns_number 13026
_diffrn_reflns_theta_full 25.35
_diffrn_reflns_theta_max 25.34
_diffrn_standards_number 0
_exptl_absorpt_coefficient_mu 0.205
_exptl_absorpt_correction_T_max 0.994
_exptl_absorpt_correction_T_min 0.837
_exptl_absorpt_correction_type multi-scan
_exptl_absorpt_process_details 'ABSCOR (Rigaku, 1995)'
_exptl_crystal_colour colorless
_exptl_crystal_density_diffrn 1.413
_exptl_crystal_description block
_exptl_crystal_F_000 412.00
_exptl_crystal_size_max 0.120
_exptl_crystal_size_mid 0.040
_exptl_crystal_size_min 0.030
_refine_diff_density_max 0.300
_refine_diff_density_min -0.200
_refine_ls_abs_structure_details 'Flack, H. D. (1983), Acta Cryst. A39, 876-881.  1491 Friedel Pairs'
_refine_ls_abs_structure_Flack -0.02(6)
_refine_ls_extinction_method none
_refine_ls_goodness_of_fit_ref 1.074
_refine_ls_hydrogen_treatment constr
_refine_ls_number_parameters 255
_refine_ls_number_reflns 3358
_refine_ls_number_restraints 1
_refine_ls_R_factor_gt 0.0308
_refine_ls_shift/su_max 0.000
_refine_ls_structure_factor_coef Fsqd
_refine_ls_weighting_details 'w = 1/[\s^2^(Fo^2^)+(0.0439P)^2^+0.1025P] where P=(Fo^2^+2Fc^2^)/3'
_refine_ls_weighting_scheme calc
_refine_ls_wR_factor_ref 0.0746
_reflns_number_gt 3163
_reflns_number_total 3358
_reflns_threshold_expression F^2^>2.0\s(F^2^)
_cod_data_source_file jo300201g_si_011.cif
_cod_data_source_block TMG-55
_cod_database_code 4027090

loop_
_symmetry_equiv_pos_site_id
_symmetry_equiv_pos_as_xyz
1 +X,+Y,+Z
2 -X,1/2+Y,-Z

loop_
_atom_site_label
_atom_site_type_symbol
_atom_site_fract_x
_atom_site_fract_y
_atom_site_fract_z
_atom_site_U_iso_or_equiv
_atom_site_adp_type
_atom_site_occupancy
_atom_site_symmetry_multiplicity
_atom_site_calc_flag
_atom_site_refinement_flags
S1 S 0.31916(5) 0.89375(8) 0.66410(2) 0.02092(12) Uani 1.0 2 d .
O1 O 0.43586(15) 0.7662(3) 0.63527(8) 0.0280(4) Uani 1.0 2 d .
O2 O 0.31694(15) 1.1382(3) 0.66103(7) 0.0269(4) Uani 1.0 2 d .
O3 O 0.17963(14) 1.0932(3) 0.79135(7) 0.0248(3) Uani 1.0 2 d .
O4 O 0.21404(16) 0.6217(3) 1.04541(7) 0.0286(4) Uani 1.0 2 d .
N1 N 0.34660(17) 0.8224(3) 0.75147(8) 0.0196(4) Uani 1.0 2 d .
C1 C 0.26137(19) 0.9220(4) 0.80131(9) 0.0199(4) Uani 1.0 2 d .
C2 C 0.2903(2) 0.7715(4) 0.86557(10) 0.0201(4) Uani 1.0 2 d .
C3 C 0.2313(2) 0.7991(4) 0.92954(10) 0.0213(4) Uani 1.0 2 d .
C4 C 0.2667(2) 0.6260(4) 0.98059(10) 0.0225(4) Uani 1.0 2 d .
C5 C 0.3616(2) 0.4396(4) 0.96901(11) 0.0231(5) Uani 1.0 2 d .
C6 C 0.4206(2) 0.4190(4) 0.90500(10) 0.0214(4) Uani 1.0 2 d .
C7 C 0.38078(19) 0.5866(4) 0.85232(10) 0.0191(4) Uani 1.0 2 d .
C8 C 0.4195(2) 0.5975(4) 0.77692(9) 0.0187(4) Uani 1.0 2 d .
C9 C 0.1103(3) 0.8035(5) 1.05880(12) 0.0356(6) Uani 1.0 2 d .
C10 C 0.5958(2) 0.5845(4) 0.77540(9) 0.0188(4) Uani 1.0 2 d .
C11 C 0.6975(3) 0.7613(4) 0.80352(11) 0.0245(5) Uani 1.0 2 d .
C12 C 0.8581(3) 0.7454(4) 0.80222(11) 0.0263(5) Uani 1.0 2 d .
C13 C 0.9184(2) 0.5508(4) 0.77411(11) 0.0267(5) Uani 1.0 2 d .
C14 C 0.8183(2) 0.3736(4) 0.74722(11) 0.0267(5) Uani 1.0 2 d .
C15 C 0.6564(2) 0.3920(4) 0.74737(10) 0.0236(4) Uani 1.0 2 d .
C16 C 0.1308(2) 0.7890(4) 0.62666(10) 0.0203(4) Uani 1.0 2 d .
C17 C 0.1180(3) 0.5762(4) 0.59344(10) 0.0236(5) Uani 1.0 2 d .
C18 C -0.0311(3) 0.4944(4) 0.56393(10) 0.0253(5) Uani 1.0 2 d .
C19 C -0.1671(3) 0.6201(4) 0.56747(10) 0.0260(5) Uani 1.0 2 d .
C20 C -0.1502(3) 0.8357(4) 0.60096(11) 0.0274(5) Uani 1.0 2 d .
C21 C -0.0024(2) 0.9212(4) 0.63032(10) 0.0228(4) Uani 1.0 2 d .
C22 C -0.3283(3) 0.5274(5) 0.53662(12) 0.0388(6) Uani 1.0 2 d .
H1 H 0.1701 0.9293 0.9377 0.0255 Uiso 1.0 2 calc R
H2 H 0.3861 0.3253 1.0053 0.0277 Uiso 1.0 2 calc R
H3 H 0.4865 0.2934 0.8975 0.0256 Uiso 1.0 2 calc R
H4 H 0.3633 0.4706 0.7469 0.0224 Uiso 1.0 2 calc R
H5 H 0.0203 0.8125 1.0187 0.0427 Uiso 1.0 2 calc R
H6 H 0.1680 0.9495 1.0630 0.0427 Uiso 1.0 2 calc R
H7 H 0.0715 0.7729 1.1039 0.0427 Uiso 1.0 2 calc R
H8 H 0.6567 0.8932 0.8236 0.0294 Uiso 1.0 2 calc R
H9 H 0.9270 0.8676 0.8206 0.0315 Uiso 1.0 2 calc R
H10 H 1.0286 0.5396 0.7734 0.0320 Uiso 1.0 2 calc R
H11 H 0.8596 0.2394 0.7286 0.0320 Uiso 1.0 2 calc R
H12 H 0.5873 0.2711 0.7280 0.0284 Uiso 1.0 2 calc R
H13 H 0.2099 0.4876 0.5909 0.0283 Uiso 1.0 2 calc R
H14 H -0.0406 0.3489 0.5407 0.0304 Uiso 1.0 2 calc R
H15 H -0.2418 0.9248 0.6036 0.0329 Uiso 1.0 2 calc R
H16 H 0.0079 1.0681 0.6526 0.0274 Uiso 1.0 2 calc R
H17 H -0.3907 0.5118 0.5753 0.0465 Uiso 1.0 2 calc R
H18 H -0.3174 0.3769 0.5148 0.0465 Uiso 1.0 2 calc R
H19 H -0.3820 0.6333 0.4997 0.0465 Uiso 1.0 2 calc R

loop_
_atom_site_aniso_label
_atom_site_aniso_U_11
_atom_site_aniso_U_22
_atom_site_aniso_U_33
_atom_site_aniso_U_12
_atom_site_aniso_U_13
_atom_site_aniso_U_23
S1 0.0184(2) 0.0233(3) 0.0205(3) 0.0012(2) 0.00165(16) 0.0018(2)
O1 0.0217(7) 0.0388(9) 0.0242(8) 0.0048(7) 0.0063(6) 0.0008(7)
O2 0.0290(8) 0.0226(8) 0.0273(8) -0.0036(7) 0.0004(6) 0.0038(7)
O3 0.0234(7) 0.0226(8) 0.0281(8) 0.0049(7) 0.0032(6) 0.0009(6)
O4 0.0304(7) 0.0347(9) 0.0213(8) 0.0012(7) 0.0063(6) 0.0011(7)
N1 0.0185(7) 0.0212(9) 0.0184(8) 0.0027(7) 0.0012(6) -0.0003(7)
C1 0.0159(8) 0.0210(11) 0.0215(10) -0.0027(9) -0.0001(7) -0.0027(9)
C2 0.0136(8) 0.0231(10) 0.0227(10) -0.0027(8) 0.0003(7) -0.0013(9)
C3 0.0173(9) 0.0227(10) 0.0233(10) 0.0002(8) 0.0023(8) -0.0043(9)
C4 0.0177(9) 0.0296(11) 0.0201(10) -0.0043(9) 0.0031(7) -0.0002(9)
C5 0.0204(9) 0.0231(12) 0.0242(10) -0.0026(8) -0.0005(8) 0.0043(8)
C6 0.0181(8) 0.0186(10) 0.0265(10) 0.0018(9) 0.0013(7) 0.0007(9)
C7 0.0136(8) 0.0206(10) 0.0219(9) -0.0028(8) -0.0000(7) -0.0014(8)
C8 0.0181(9) 0.0167(10) 0.0203(9) 0.0019(8) 0.0011(7) 0.0014(8)
C9 0.0410(12) 0.0395(13) 0.0291(12) 0.0064(11) 0.0138(10) 0.0005(11)
C10 0.0180(9) 0.0194(10) 0.0185(9) 0.0003(8) 0.0018(7) 0.0026(8)
C11 0.0230(10) 0.0224(11) 0.0268(11) 0.0025(9) 0.0011(8) 0.0004(9)
C12 0.0211(10) 0.0259(12) 0.0306(12) -0.0040(9) 0.0011(9) 0.0020(9)
C13 0.0180(9) 0.0338(13) 0.0288(11) 0.0036(9) 0.0053(8) 0.0068(10)
C14 0.0253(9) 0.0272(11) 0.0293(11) 0.0041(10) 0.0095(8) -0.0020(10)
C15 0.0234(9) 0.0230(10) 0.0239(10) -0.0016(10) 0.0024(7) -0.0021(10)
C16 0.0215(9) 0.0210(10) 0.0169(9) 0.0019(8) -0.0001(8) 0.0022(8)
C17 0.0255(9) 0.0251(11) 0.0200(10) 0.0051(9) 0.0036(8) 0.0026(8)
C18 0.0340(11) 0.0208(10) 0.0204(10) 0.0005(9) 0.0027(8) -0.0039(9)
C19 0.0258(10) 0.0334(12) 0.0187(10) -0.0039(10) 0.0036(8) -0.0014(9)
C20 0.0212(9) 0.0361(13) 0.0246(11) 0.0059(9) 0.0033(8) -0.0032(9)
C21 0.0244(9) 0.0221(10) 0.0217(10) 0.0044(9) 0.0031(8) -0.0029(9)
C22 0.0294(11) 0.0543(16) 0.0327(12) -0.0088(12) 0.0057(9) -0.0145(12)

loop_
_atom_type_symbol
_atom_type_description
_atom_type_scat_dispersion_real
_atom_type_scat_dispersion_imag
_atom_type_scat_source
C C 0.0033 0.0016
;
International Tables for Crystallography
(1992, Vol. C, Tables 4.2.6.8 and 6.1.1.4)
;
H H 0.0000 0.0000
;
International Tables for Crystallography
(1992, Vol. C, Table 6.1.1.4)
;
N N 0.0061 0.0033
;
International Tables for Crystallography
(1992, Vol. C, Tables 4.2.6.8 and 6.1.1.4)
;
O O 0.0106 0.0060
;
International Tables for Crystallography
(1992, Vol. C, Tables 4.2.6.8 and 6.1.1.4)
;
S S 0.1246 0.1234
;
International Tables for Crystallography
(1992, Vol. C, Tables 4.2.6.8 and 6.1.1.4)
;

loop_
_geom_angle_atom_site_label_1
_geom_angle_atom_site_label_2
_geom_angle_atom_site_label_3
_geom_angle
_geom_angle_publ_flag
O1 S1 O2 120.63(9) yes
O1 S1 N1 104.92(9) yes
O1 S1 C16 108.95(9) yes
O2 S1 N1 106.67(8) yes
O2 S1 C16 109.05(9) yes
N1 S1 C16 105.55(9) yes
C4 O4 C9 117.02(16) yes
S1 N1 C1 123.46(12) yes
S1 N1 C8 120.77(12) yes
C1 N1 C8 112.60(15) yes
O3 C1 N1 126.00(17) yes
O3 C1 C2 128.46(18) yes
N1 C1 C2 105.52(16) yes
C1 C2 C3 127.10(18) yes
C1 C2 C7 109.55(17) yes
C3 C2 C7 123.28(18) yes
C2 C3 C4 116.39(18) yes
O4 C4 C3 124.11(19) yes
O4 C4 C5 114.61(18) yes
C3 C4 C5 121.28(19) yes
C4 C5 C6 120.86(18) yes
C5 C6 C7 118.37(18) yes
C2 C7 C6 119.75(18) yes
C2 C7 C8 111.17(16) yes
C6 C7 C8 129.06(17) yes
N1 C8 C7 100.85(15) yes
N1 C8 C10 113.54(15) yes
C7 C8 C10 113.52(13) yes
C8 C10 C11 121.03(17) yes
C8 C10 C15 119.44(16) yes
C11 C10 C15 119.52(17) yes
C10 C11 C12 120.18(19) yes
C11 C12 C13 119.97(19) yes
C12 C13 C14 120.02(18) yes
C13 C14 C15 119.9(2) yes
C10 C15 C14 120.44(19) yes
S1 C16 C17 119.11(15) yes
S1 C16 C21 119.65(15) yes
C17 C16 C21 121.24(17) yes
C16 C17 C18 118.83(18) yes
C17 C18 C19 121.58(19) yes
C18 C19 C20 118.24(17) yes
C18 C19 C22 121.1(2) yes
C20 C19 C22 120.68(19) yes
C19 C20 C21 121.10(19) yes
C16 C21 C20 119.00(19) yes
C2 C3 H1 121.811 no
C4 C3 H1 121.804 no
C4 C5 H2 119.568 no
C6 C5 H2 119.568 no
C5 C6 H3 120.819 no
C7 C6 H3 120.813 no
N1 C8 H4 109.542 no
C7 C8 H4 109.533 no
C10 C8 H4 109.543 no
O4 C9 H5 109.481 no
O4 C9 H6 109.474 no
O4 C9 H7 109.469 no
H5 C9 H6 109.478 no
H5 C9 H7 109.462 no
H6 C9 H7 109.462 no
C10 C11 H8 119.909 no
C12 C11 H8 119.914 no
C11 C12 H9 120.010 no
C13 C12 H9 120.018 no
C12 C13 H10 119.994 no
C14 C13 H10 119.990 no
C13 C14 H11 120.069 no
C15 C14 H11 120.072 no
C10 C15 H12 119.774 no
C14 C15 H12 119.783 no
C16 C17 H13 120.587 no
C18 C17 H13 120.586 no
C17 C18 H14 119.211 no
C19 C18 H14 119.207 no
C19 C20 H15 119.449 no
C21 C20 H15 119.451 no
C16 C21 H16 120.499 no
C20 C21 H16 120.501 no
C19 C22 H17 109.465 no
C19 C22 H18 109.475 no
C19 C22 H19 109.473 no
H17 C22 H18 109.467 no
H17 C22 H19 109.466 no
H18 C22 H19 109.481 no

loop_
_geom_bond_atom_site_label_1
_geom_bond_atom_site_label_2
_geom_bond_distance
_geom_bond_publ_flag
S1 O1 1.4279(16) yes
S1 O2 1.4245(15) yes
S1 N1 1.6703(16) yes
S1 C16 1.7545(18) yes
O3 C1 1.214(3) yes
O4 C4 1.373(3) yes
O4 C9 1.434(3) yes
N1 C1 1.411(3) yes
N1 C8 1.493(3) yes
C1 C2 1.478(3) yes
C2 C3 1.394(3) yes
C2 C7 1.376(3) yes
C3 C4 1.388(3) yes
C4 C5 1.396(3) yes
C5 C6 1.391(3) yes
C6 C7 1.390(3) yes
C7 C8 1.513(3) yes
C8 C10 1.520(3) yes
C10 C11 1.392(3) yes
C10 C15 1.379(3) yes
C11 C12 1.386(3) yes
C12 C13 1.388(3) yes
C13 C14 1.380(3) yes
C14 C15 1.393(3) yes
C16 C17 1.383(3) yes
C16 C21 1.390(3) yes
C17 C18 1.386(3) yes
C18 C19 1.388(3) yes
C19 C20 1.401(3) yes
C19 C22 1.503(3) yes
C20 C21 1.383(3) yes
C3 H1 0.950 no
C5 H2 0.950 no
C6 H3 0.950 no
C8 H4 1.000 no
C9 H5 0.980 no
C9 H6 0.980 no
C9 H7 0.980 no
C11 H8 0.950 no
C12 H9 0.950 no
C13 H10 0.950 no
C14 H11 0.950 no
C15 H12 0.950 no
C17 H13 0.950 no
C18 H14 0.950 no
C20 H15 0.950 no
C21 H16 0.950 no
C22 H17 0.980 no
C22 H18 0.980 no
C22 H19 0.980 no

loop_
_geom_contact_atom_site_label_1
_geom_contact_atom_site_label_2
_geom_contact_distance
_geom_contact_publ_flag
_geom_contact_site_symmetry_2
S1 O3 3.0849(15) no .
S1 C10 3.3912(17) no .
O1 C8 2.865(3) no .
O1 C10 2.944(3) no .
O1 C11 3.541(3) no .
O1 C15 3.371(3) no .
O1 C17 2.919(3) no .
O2 O3 2.912(2) no .
O2 C1 3.035(3) no .
O2 C21 2.980(3) no .
O3 C3 3.078(3) no .
O3 C7 3.506(3) no .
O3 C8 3.583(3) no .
O3 C16 3.528(3) no .
O3 C21 3.308(3) no .
N1 C11 3.018(3) no .
N1 C17 3.560(3) no .
N1 C21 3.475(3) no .
C1 C10 3.581(3) no .
C1 C16 3.368(3) no .
C1 C21 3.590(3) no .
C2 C5 2.734(3) no .
C2 C10 3.535(3) no .
C3 C6 2.831(3) no .
C3 C9 2.806(3) no .
C4 C7 2.767(3) no .
C6 C10 3.227(3) no .
C7 C11 3.184(3) no .
C7 C15 3.523(3) no .
C8 C16 3.590(3) no .
C10 C13 2.779(3) no .
C11 C14 2.770(3) no .
C12 C15 2.768(3) no .
C16 C19 2.780(3) no .
C17 C20 2.777(3) no .
C18 C21 2.772(3) no .
O1 C22 3.285(3) no 1_655
O1 C22 3.544(3) no 2_556
O2 C8 3.463(3) no 1_565
O2 C15 3.410(3) no 1_565
O2 C17 3.204(3) no 1_565
O3 C6 3.298(3) no 1_565
O3 C7 3.442(3) no 1_565
O3 C12 3.457(3) no 1_455
O3 C13 3.460(3) no 1_465
O3 C14 3.472(3) no 1_465
O4 C6 3.558(3) no 2_657
O4 C11 3.505(3) no 2_647
C2 C13 3.585(3) no 1_455
C4 C6 3.563(3) no 2_657
C6 O3 3.298(3) no 1_545
C6 O4 3.558(3) no 2_647
C6 C4 3.563(3) no 2_647
C7 O3 3.442(3) no 1_545
C8 O2 3.463(3) no 1_545
C9 C13 3.504(4) no 2_657
C11 O4 3.505(3) no 2_657
C12 O3 3.457(3) no 1_655
C13 O3 3.460(3) no 1_645
C13 C2 3.585(3) no 1_655
C13 C9 3.504(4) no 2_647
C14 O3 3.472(3) no 1_645
C15 O2 3.410(3) no 1_545
C17 O2 3.204(3) no 1_545
C18 C21 3.557(3) no 1_545
C21 C18 3.557(3) no 1_565
C22 O1 3.285(3) no 1_455
C22 O1 3.544(3) no 2_546
S1 H4 2.9035 no .
S1 H13 2.8123 no .
S1 H16 2.8292 no .
O1 H4 2.8666 no .
O1 H12 3.4986 no .
O1 H13 2.5522 no .
O2 H16 2.6597 no .
O3 H1 2.9283 no .
O3 H16 2.7636 no .
O4 H1 2.6791 no .
O4 H2 2.4731 no .
N1 H8 2.7953 no .
N1 H16 3.4693 no .
C1 H1 2.8117 no .
C1 H4 3.0058 no .
C1 H8 3.3470 no .
C1 H16 3.3347 no .
C2 H3 3.2536 no .
C2 H4 2.9888 no .
C2 H8 3.4463 no .
C3 H2 3.2764 no .
C3 H5 2.6767 no .
C3 H6 2.7989 no .
C4 H3 3.2839 no .
C4 H5 2.5881 no .
C4 H6 2.6695 no .
C4 H7 3.2064 no .
C5 H1 3.2912 no .
C6 H4 2.9412 no .
C7 H1 3.2942 no .
C7 H2 3.2476 no .
C7 H8 3.0869 no .
C8 H3 2.8534 no .
C8 H8 2.6921 no .
C8 H12 2.6449 no .
C9 H1 2.5281 no .
C10 H3 3.1270 no .
C10 H9 3.2653 no .
C10 H11 3.2612 no .
C11 H4 3.3375 no .
C11 H10 3.2590 no .
C11 H12 3.2525 no .
C12 H11 3.2558 no .
C13 H8 3.2587 no .
C13 H12 3.2556 no .
C14 H9 3.2544 no .
C15 H3 3.4454 no .
C15 H4 2.5539 no .
C15 H8 3.2513 no .
C15 H10 3.2588 no .
C16 H4 3.3070 no .
C16 H14 3.2401 no .
C16 H15 3.2467 no .
C17 H4 3.3151 no .
C17 H16 3.2720 no .
C18 H15 3.2521 no .
C18 H17 3.1310 no .
C18 H18 2.5596 no .
C18 H19 3.1446 no .
C19 H13 3.2776 no .
C19 H16 3.2822 no .
C20 H14 3.2524 no .
C20 H17 2.7741 no .
C20 H18 3.3169 no .
C20 H19 2.7624 no .
C21 H13 3.2735 no .
C22 H14 2.6668 no .
C22 H15 2.6752 no .
H1 H5 2.2631 no .
H1 H6 2.3601 no .
H1 H7 3.4977 no .
H2 H3 2.3463 no .
H3 H4 3.0229 no .
H3 H12 3.4477 no .
H4 H12 2.3256 no .
H4 H13 2.9977 no .
H8 H9 2.3346 no .
H9 H10 2.3381 no .
H10 H11 2.3310 no .
H11 H12 2.3411 no .
H13 H14 2.3333 no .
H14 H17 3.3215 no .
H14 H18 2.3440 no .
H14 H19 3.3345 no .
H15 H16 2.3322 no .
H15 H17 2.7306 no .
H15 H19 2.7035 no .
S1 H12 3.2542 no 1_565
S1 H18 3.3616 no 2_556
S1 H19 3.5086 no 2_556
O1 H12 3.5460 no 1_565
O1 H15 3.0715 no 1_655
O1 H17 2.5044 no 1_655
O1 H18 2.8970 no 2_556
O1 H19 3.3075 no 1_655
O1 H19 3.2879 no 2_556
O2 H4 2.5070 no 1_565
O2 H12 2.5564 no 1_565
O2 H13 2.5088 no 1_565
O2 H19 3.1693 no 2_556
O3 H3 3.2272 no 1_565
O3 H4 2.9109 no 1_565
O3 H7 3.3335 no 2_557
O3 H9 2.6728 no 1_455
O3 H10 3.4685 no 1_455
O3 H10 2.8970 no 1_465
O3 H11 2.9169 no 1_465
O4 H1 3.5469 no 2_547
O4 H3 2.7893 no 2_657
O4 H5 2.8074 no 2_547
O4 H8 2.8456 no 2_647
O4 H9 3.3284 no 2_647
N1 H10 3.2744 no 1_455
N1 H12 3.4066 no 1_565
C1 H3 3.2314 no 1_565
C1 H4 3.5112 no 1_565
C1 H9 2.9707 no 1_455
C1 H10 2.9753 no 1_455
C2 H2 3.3644 no 2_657
C2 H3 3.4740 no 1_565
C2 H9 3.1320 no 1_455
C2 H10 2.9148 no 1_455
C3 H2 3.5378 no 1_565
C3 H2 3.2983 no 2_657
C3 H9 3.0466 no 1_455
C3 H10 3.4822 no 1_455
C4 H2 3.1635 no 2_657
C4 H3 2.9960 no 2_657
C4 H5 3.0670 no 2_547
C5 H1 3.3960 no 1_545
C5 H2 3.0975 no 2_657
C5 H3 3.3303 no 2_657
C5 H5 3.4057 no 2_547
C6 H2 3.1943 no 2_657
C6 H6 3.4784 no 2_647
C7 H2 3.3475 no 2_657
C7 H10 3.1344 no 1_455
C8 H10 3.3591 no 1_455
C9 H1 3.2542 no 2_547
C9 H3 3.4123 no 2_657
C9 H5 3.3132 no 2_547
C9 H5 3.4038 no 2_557
C9 H9 3.4561 no 2_647
C10 H6 3.4334 no 2_647
C11 H6 3.1476 no 2_647
C11 H11 3.5150 no 1_565
C11 H12 3.3536 no 1_565
C12 H1 3.5205 no 1_655
C12 H6 3.1057 no 2_647
C12 H7 3.2671 no 2_647
C12 H7 3.5409 no 2_657
C12 H11 3.1927 no 1_565
C13 H6 3.3293 no 2_647
C13 H7 2.7962 no 2_647
C14 H6 3.5777 no 2_647
C14 H7 2.8535 no 2_647
C14 H8 3.5373 no 1_545
C14 H9 3.3163 no 1_545
C14 H16 3.1612 no 1_645
C14 H17 3.5025 no 1_655
C15 H7 3.3837 no 2_647
C15 H8 3.2390 no 1_545
C15 H17 3.2646 no 1_655
C16 H10 3.3676 no 1_455
C16 H14 3.1251 no 2_556
C16 H18 3.3758 no 2_556
C17 H14 2.9555 no 2_556
C17 H16 3.3550 no 1_545
C17 H18 3.3696 no 2_556
C18 H14 2.9896 no 2_556
C18 H16 2.9765 no 1_545
C19 H14 3.2194 no 2_556
C20 H11 3.3500 no 1_465
C20 H14 3.3866 no 1_565
C20 H14 3.3646 no 2_556
C21 H10 3.4627 no 1_455
C21 H11 3.0037 no 1_465
C21 H14 2.9918 no 1_565
C21 H14 3.3280 no 2_556
C22 H19 3.3630 no 2_446
H1 O4 3.5469 no 2_557
H1 C5 3.3960 no 1_565
H1 C9 3.2542 no 2_557
H1 C12 3.5205 no 1_455
H1 H2 3.0881 no 1_565
H1 H5 2.9642 no 2_557
H1 H7 2.8872 no 2_557
H1 H9 2.7766 no 1_455
H2 C2 3.3644 no 2_647
H2 C3 3.5378 no 1_545
H2 C3 3.2983 no 2_647
H2 C4 3.1635 no 2_647
H2 C5 3.0975 no 2_647
H2 C6 3.1943 no 2_647
H2 C7 3.3475 no 2_647
H2 H1 3.0881 no 1_545
H2 H2 3.5316 no 2_647
H2 H2 3.5316 no 2_657
H2 H3 3.3552 no 2_657
H2 H5 3.4363 no 2_547
H2 H6 3.1902 no 1_545
H2 H8 3.3237 no 2_647
H3 O3 3.2272 no 1_545
H3 O4 2.7893 no 2_647
H3 C1 3.2314 no 1_545
H3 C2 3.4740 no 1_545
H3 C4 2.9960 no 2_647
H3 C5 3.3303 no 2_647
H3 C9 3.4123 no 2_647
H3 H2 3.3552 no 2_647
H3 H6 3.0637 no 2_647
H3 H8 3.1944 no 1_545
H4 O2 2.5070 no 1_545
H4 O3 2.9109 no 1_545
H4 C1 3.5112 no 1_545
H4 H10 3.0264 no 1_455
H5 O4 2.8074 no 2_557
H5 C4 3.0670 no 2_557
H5 C5 3.4057 no 2_557
H5 C9 3.4038 no 2_547
H5 C9 3.3132 no 2_557
H5 H1 2.9642 no 2_547
H5 H2 3.4363 no 2_557
H5 H5 3.0011 no 2_547
H5 H5 3.0011 no 2_557
H5 H6 2.9259 no 2_547
H5 H7 3.5326 no 2_557
H6 C6 3.4784 no 2_657
H6 C10 3.4334 no 2_657
H6 C11 3.1476 no 2_657
H6 C12 3.1057 no 2_657
H6 C13 3.3293 no 2_657
H6 C14 3.5777 no 2_657
H6 H2 3.1902 no 1_565
H6 H3 3.0637 no 2_657
H6 H5 2.9259 no 2_557
H6 H8 3.5142 no 2_657
H6 H9 3.4666 no 2_657
H7 O3 3.3335 no 2_547
H7 C12 3.5409 no 2_647
H7 C12 3.2671 no 2_657
H7 C13 2.7962 no 2_657
H7 C14 2.8535 no 2_657
H7 C15 3.3837 no 2_657
H7 H1 2.8872 no 2_547
H7 H5 3.5326 no 2_547
H7 H8 3.3256 no 2_647
H7 H9 2.7530 no 2_647
H7 H10 3.0287 no 2_657
H7 H11 3.1059 no 2_657
H8 O4 2.8456 no 2_657
H8 C14 3.5373 no 1_565
H8 C15 3.2390 no 1_565
H8 H2 3.3237 no 2_657
H8 H3 3.1944 no 1_565
H8 H6 3.5142 no 2_647
H8 H7 3.3256 no 2_657
H8 H11 3.3736 no 1_565
H8 H12 2.8373 no 1_565
H9 O3 2.6728 no 1_655
H9 O4 3.3284 no 2_657
H9 C1 2.9707 no 1_655
H9 C2 3.1320 no 1_655
H9 C3 3.0466 no 1_655
H9 C9 3.4561 no 2_657
H9 C14 3.3163 no 1_565
H9 H1 2.7766 no 1_655
H9 H6 3.4666 no 2_647
H9 H7 2.7530 no 2_657
H9 H11 2.7667 no 1_565
H9 H16 3.5475 no 1_655
H10 O3 2.8970 no 1_645
H10 O3 3.4685 no 1_655
H10 N1 3.2744 no 1_655
H10 C1 2.9753 no 1_655
H10 C2 2.9148 no 1_655
H10 C3 3.4822 no 1_655
H10 C7 3.1344 no 1_655
H10 C8 3.3591 no 1_655
H10 C16 3.3676 no 1_655
H10 C21 3.4627 no 1_655
H10 H4 3.0264 no 1_655
H10 H7 3.0287 no 2_647
H10 H16 3.5467 no 1_645
H11 O3 2.9169 no 1_645
H11 C11 3.5150 no 1_545
H11 C12 3.1927 no 1_545
H11 C20 3.3500 no 1_645
H11 C21 3.0037 no 1_645
H11 H7 3.1059 no 2_647
H11 H8 3.3736 no 1_545
H11 H9 2.7667 no 1_545
H11 H15 2.9869 no 1_645
H11 H16 2.3011 no 1_645
H12 S1 3.2542 no 1_545
H12 O1 3.5460 no 1_545
H12 O2 2.5564 no 1_545
H12 N1 3.4066 no 1_545
H12 C11 3.3536 no 1_545
H12 H8 2.8373 no 1_545
H12 H15 3.5921 no 1_645
H12 H17 3.2310 no 1_655
H13 O2 2.5088 no 1_545
H13 H14 3.3748 no 2_556
H13 H16 3.3211 no 1_545
H13 H17 3.4927 no 1_655
H13 H18 3.2523 no 2_556
H13 H19 3.1981 no 2_546
H14 C16 3.1251 no 2_546
H14 C17 2.9555 no 2_546
H14 C18 2.9896 no 2_546
H14 C19 3.2194 no 2_546
H14 C20 3.3866 no 1_545
H14 C20 3.3646 no 2_546
H14 C21 2.9918 no 1_545
H14 C21 3.3280 no 2_546
H14 H13 3.3748 no 2_546
H14 H14 3.4179 no 2_546
H14 H14 3.4179 no 2_556
H14 H15 3.3455 no 1_545
H14 H16 2.6392 no 1_545
H15 O1 3.0715 no 1_455
H15 H11 2.9869 no 1_465
H15 H12 3.5921 no 1_465
H15 H14 3.3455 no 1_565
H15 H18 3.1231 no 1_565
H16 C14 3.1612 no 1_465
H16 C17 3.3550 no 1_565
H16 C18 2.9765 no 1_565
H16 H9 3.5475 no 1_455
H16 H10 3.5467 no 1_465
H16 H11 2.3011 no 1_465
H16 H13 3.3211 no 1_565
H16 H14 2.6392 no 1_565
H17 O1 2.5044 no 1_455
H17 C14 3.5025 no 1_455
H17 C15 3.2646 no 1_455
H17 H12 3.2310 no 1_455
H17 H13 3.4927 no 1_455
H17 H18 3.4868 no 2_456
H17 H19 3.1107 no 2_446
H18 S1 3.3616 no 2_546
H18 O1 2.8970 no 2_546
H18 C16 3.3758 no 2_546
H18 C17 3.3696 no 2_546
H18 H13 3.2523 no 2_546
H18 H15 3.1231 no 1_545
H18 H17 3.4868 no 2_446
H18 H19 2.9133 no 2_446
H19 S1 3.5086 no 2_546
H19 O1 3.3075 no 1_455
H19 O1 3.2879 no 2_546
H19 O2 3.1693 no 2_546
H19 C22 3.3630 no 2_456
H19 H13 3.1981 no 2_556
H19 H17 3.1107 no 2_456
H19 H18 2.9133 no 2_456
H19 H19 3.5468 no 2_446
H19 H19 3.5468 no 2_456

loop_
_geom_torsion_atom_site_label_1
_geom_torsion_atom_site_label_2
_geom_torsion_atom_site_label_3
_geom_torsion_atom_site_label_4
_geom_torsion
_geom_torsion_publ_flag
O1 S1 N1 C1 175.90(11) no
O1 S1 N1 C8 -25.70(13) no
O1 S1 C16 C17 16.95(17) no
O1 S1 C16 C21 -162.52(13) no
O2 S1 N1 C1 46.84(13) no
O2 S1 N1 C8 -154.76(10) no
O2 S1 C16 C17 150.46(13) no
O2 S1 C16 C21 -29.01(17) no
N1 S1 C16 C17 -95.26(14) no
N1 S1 C16 C21 85.26(15) no
C16 S1 N1 C1 -69.08(14) no
C16 S1 N1 C8 89.32(12) no
C9 O4 C4 C3 2.9(3) no
C9 O4 C4 C5 -177.25(14) no
S1 N1 C1 O3 -13.1(3) no
S1 N1 C1 C2 165.52(10) no
S1 N1 C8 C7 -166.15(10) no
S1 N1 C8 C10 72.08(15) no
C1 N1 C8 C7 -5.58(16) no
C1 N1 C8 C10 -127.36(14) no
C8 N1 C1 O3 -173.07(15) no
C8 N1 C1 C2 5.56(17) no
O3 C1 C2 C3 -1.6(3) no
O3 C1 C2 C7 175.48(16) no
N1 C1 C2 C3 179.85(15) no
N1 C1 C2 C7 -3.12(18) no
C1 C2 C3 C4 175.86(15) no
C1 C2 C7 C6 -178.83(13) no
C1 C2 C7 C8 -0.39(19) no
C3 C2 C7 C6 -1.7(3) no
C3 C2 C7 C8 176.78(15) no
C7 C2 C3 C4 -0.8(3) no
C2 C3 C4 O4 -177.81(15) no
C2 C3 C4 C5 2.3(3) no
O4 C4 C5 C6 178.65(14) no
C3 C4 C5 C6 -1.5(3) no
C4 C5 C6 C7 -1.0(3) no
C5 C6 C7 C2 2.5(3) no
C5 C6 C7 C8 -175.60(15) no
C2 C7 C8 N1 3.47(17) no
C2 C7 C8 C10 125.26(15) no
C6 C7 C8 N1 -178.27(16) no
C6 C7 C8 C10 -56.5(3) no
N1 C8 C10 C11 47.2(2) no
N1 C8 C10 C15 -134.44(15) no
C7 C8 C10 C11 -67.2(2) no
C7 C8 C10 C15 111.14(17) no
C8 C10 C11 C12 179.42(15) no
C8 C10 C15 C14 -178.24(14) no
C11 C10 C15 C14 0.1(3) no
C15 C10 C11 C12 1.1(3) no
C10 C11 C12 C13 -1.3(3) no
C11 C12 C13 C14 0.2(3) no
C12 C13 C14 C15 1.0(3) no
C13 C14 C15 C10 -1.2(3) no
S1 C16 C17 C18 -179.96(12) no
S1 C16 C21 C20 -179.61(12) no
C17 C16 C21 C20 0.9(3) no
C21 C16 C17 C18 -0.5(3) no
C16 C17 C18 C19 -0.5(3) no
C17 C18 C19 C20 1.0(3) no
C17 C18 C19 C22 -178.73(16) no
C18 C19 C20 C21 -0.5(3) no
C22 C19 C20 C21 179.17(18) no
C19 C20 C21 C16 -0.4(3) no
